data_4064288
loop_
_publ_author_name
'Chakraborty, Tapash'
'Sharma, Sagar'
'Singh, Harkesh B.'
'Butcher, Ray J.'

_publ_section_title
;
 Reactions of Di-o-tolyl Telluride and Selenide with Palladium Acetate:
 Isolation of a Novel Palladium Complex of a Tellurenic Acid Anhydride and
 Related Trinuclear and Tetranuclear Palladium Complexes
;
_journal_issue 9
_journal_name_full Organometallics
_journal_page_first 2525
_journal_paper_doi 10.1021/om2000184
_journal_volume 30
_journal_year 2011
_chemical_formula_moiety 'C50 H54 O8 Pd3 Te2'
_chemical_formula_sum 'C50 H54 O8 Pd3 Te2'
_chemical_formula_weight 1357.33
_chemical_name_systematic
; 
 ? 
;
_space_group_IT_number 2
_symmetry_cell_setting triclinic
_symmetry_space_group_name_Hall '-P 1'
_symmetry_space_group_name_H-M 'P -1'
_atom_sites_solution_hydrogens geom
_atom_sites_solution_primary direct
_atom_sites_solution_secondary difmap
_audit_creation_method SHELXL-97
_cell_angle_alpha 71.258(3)
_cell_angle_beta 87.1053(19)
_cell_angle_gamma 64.937(3)
_cell_formula_units_Z 1
_cell_length_a 10.1676(2)
_cell_length_b 10.3479(3)
_cell_length_c 14.0427(3)
_cell_measurement_reflns_used 9534
_cell_measurement_temperature 200(2)
_cell_measurement_theta_max 34.6121
_cell_measurement_theta_min 4.6045
_cell_volume 1261.07(7)
_computing_cell_refinement
;
CrysAlis RED, Oxford Diffraction Ltd.,
Version 1.171.32.15 (release 10-01-2008 CrysAlis171 .NET)
(compiled Jan 10 2008,16:37:18)
;
_computing_data_collection
;
CrysAlis CCD, Oxford Diffraction Ltd.,
Version 1.171.32.15 (release 10-01-2008 CrysAlis171 .NET)
(compiled Jan 10 2008,16:37:18)
;
_computing_data_reduction
;
CrysAlis RED, Oxford Diffraction Ltd.,
Version 1.171.32.15 (release 10-01-2008 CrysAlis171 .NET)
(compiled Jan 10 2008,16:37:18)
;
_computing_molecular_graphics SHELXTL
_computing_publication_material SHELXTL
_computing_structure_refinement 'SHELXL-97 (Sheldrick, 1997)'
_computing_structure_solution 'SHELXS-97 (Sheldrick, 1990)'
_diffrn_ambient_temperature 200(2)
_diffrn_detector_area_resol_mean 10.5081
_diffrn_measured_fraction_theta_full 0.971
_diffrn_measured_fraction_theta_max 0.858
_diffrn_measurement_device_type 'Oxford Diffraction Gemini'
_diffrn_measurement_method '\f and \w scans'
_diffrn_radiation_monochromator graphite
_diffrn_radiation_source 'fine-focus sealed tube'
_diffrn_radiation_type MoK\a
_diffrn_radiation_wavelength 0.71073
_diffrn_reflns_av_R_equivalents 0.0248
_diffrn_reflns_av_sigmaI/netI 0.0390
_diffrn_reflns_limit_h_max 16
_diffrn_reflns_limit_h_min -16
_diffrn_reflns_limit_k_max 15
_diffrn_reflns_limit_k_min -16
_diffrn_reflns_limit_l_max 22
_diffrn_reflns_limit_l_min -21
_diffrn_reflns_number 18437
_diffrn_reflns_theta_full 25.00
_diffrn_reflns_theta_max 34.71
_diffrn_reflns_theta_min 4.61
_diffrn_standards_decay_% <2%
_diffrn_standards_interval_count 50
_diffrn_standards_number 2
_exptl_absorpt_coefficient_mu 2.242
_exptl_absorpt_correction_T_max 1.00000
_exptl_absorpt_correction_T_min 0.83600
_exptl_absorpt_correction_type multi-scan
_exptl_absorpt_process_details
;
CrysAlis RED, Oxford Diffraction Ltd.,
Version 1.171.32.15 (release 10-01-2008 CrysAlis171 .NET)
(compiled Jan 10 2008,16:37:18)
Empirical absorption correction using spherical harmonics,
 implemented in SCALE3 ABSPACK scaling algorithm.
;
_exptl_crystal_colour black
_exptl_crystal_density_diffrn 1.787
_exptl_crystal_density_method 'not measured'
_exptl_crystal_description prism
_exptl_crystal_F_000 660
_exptl_crystal_size_max 0.57
_exptl_crystal_size_mid 0.38
_exptl_crystal_size_min 0.31
_refine_diff_density_max 4.862
_refine_diff_density_min -2.033
_refine_diff_density_rms 0.167
_refine_ls_extinction_method none
_refine_ls_goodness_of_fit_ref 1.078
_refine_ls_hydrogen_treatment constr
_refine_ls_matrix_type full
_refine_ls_number_parameters 291
_refine_ls_number_reflns 9337
_refine_ls_number_restraints 0
_refine_ls_restrained_S_all 1.078
_refine_ls_R_factor_all 0.0915
_refine_ls_R_factor_gt 0.0578
_refine_ls_shift/su_max 0.001
_refine_ls_shift/su_mean 0.000
_refine_ls_structure_factor_coef Fsqd
_refine_ls_weighting_details 'calc w=1/[\s^2^(Fo^2^)+(0.0245P)^2^+6.6189P] where P=(Fo^2^+2Fc^2^)/3'
_refine_ls_weighting_scheme calc
_refine_ls_wR_factor_gt 0.1054
_refine_ls_wR_factor_ref 0.1189
_reflns_number_gt 6662
_reflns_number_total 9337
_reflns_threshold_expression I>2\s(I)
_cod_data_source_file om2000184_si_002.cif
_cod_data_source_block 5
_cod_original_cell_volume 1261.07(5)
_cod_database_code 4064288

loop_
_symmetry_equiv_pos_as_xyz
'x, y, z'
'-x, -y, -z'

loop_
_atom_site_label
_atom_site_type_symbol
_atom_site_fract_x
_atom_site_fract_y
_atom_site_fract_z
_atom_site_U_iso_or_equiv
_atom_site_adp_type
_atom_site_occupancy
_atom_site_symmetry_multiplicity
_atom_site_calc_flag
_atom_site_refinement_flags
Pd1 Pd -0.02415(4) -0.20550(4) 0.70477(3) 0.03180(9) Uani 1 1 d .
Pd2 Pd 0.0000 0.0000 0.5000 0.03000(11) Uani 1 2 d S
Te Te 0.12457(4) -0.22005(4) 0.84804(2) 0.03990(9) Uani 1 1 d .
O11 O -0.1610(4) -0.2173(5) 0.6037(3) 0.0433(8) Uani 1 1 d .
O12 O -0.1579(4) -0.0451(5) 0.4603(3) 0.0476(9) Uani 1 1 d .
O21 O 0.1592(4) -0.3416(4) 0.6449(3) 0.0449(9) Uani 1 1 d .
O22 O 0.1502(4) -0.1931(4) 0.4878(3) 0.0444(9) Uani 1 1 d .
C11 C -0.1972(5) -0.1454(6) 0.5147(4) 0.0402(12) Uani 1 1 d .
C12 C -0.3045(8) -0.1698(9) 0.4600(5) 0.0619(18) Uani 1 1 d .
H12A H -0.3391 -0.2377 0.5086 0.093 Uiso 1 1 calc R
H12B H -0.2564 -0.2150 0.4089 0.093 Uiso 1 1 calc R
H12C H -0.3876 -0.0724 0.4271 0.093 Uiso 1 1 calc R
C21 C 0.2001(5) -0.3170(6) 0.5600(4) 0.0371(10) Uani 1 1 d .
C22 C 0.3235(8) -0.4442(8) 0.5366(6) 0.078(2) Uani 1 1 d .
H22A H 0.3102 -0.5372 0.5651 0.117 Uiso 1 1 calc R
H22B H 0.4161 -0.4591 0.5663 0.117 Uiso 1 1 calc R
H22C H 0.3247 -0.4196 0.4632 0.117 Uiso 1 1 calc R
C1A C 0.0911(5) 0.0035(7) 0.8283(4) 0.0448(13) Uani 1 1 d .
C2A C 0.0171(6) 0.1185(7) 0.7400(5) 0.0519(14) Uani 1 1 d .
H2AA H -0.0189 0.0970 0.6887 0.062 Uiso 1 1 calc R
C3A C -0.0048(8) 0.2659(9) 0.7259(7) 0.071(2) Uani 1 1 d .
H3AA H -0.0550 0.3451 0.6651 0.085 Uiso 1 1 calc R
C4A C 0.0470(8) 0.2952(10) 0.8013(8) 0.084(3) Uani 1 1 d .
H4AA H 0.0324 0.3955 0.7925 0.101 Uiso 1 1 calc R
C5A C 0.1200(8) 0.1803(11) 0.8894(7) 0.080(3) Uani 1 1 d .
H5AA H 0.1553 0.2034 0.9401 0.096 Uiso 1 1 calc R
C6A C 0.1438(6) 0.0318(9) 0.9068(5) 0.0578(17) Uani 1 1 d .
C7A C 0.2249(8) -0.0892(11) 1.0031(6) 0.077(2) Uani 1 1 d .
H7AA H 0.2459 -0.0439 1.0484 0.116 Uiso 1 1 calc R
H7AB H 0.3167 -0.1616 0.9886 0.116 Uiso 1 1 calc R
H7AC H 0.1654 -0.1417 1.0355 0.116 Uiso 1 1 calc R
C1B C 0.3382(5) -0.2935(6) 0.7981(4) 0.0377(10) Uani 1 1 d .
C2B C 0.3900(6) -0.1900(7) 0.7470(4) 0.0444(12) Uani 1 1 d .
H2BA H 0.3316 -0.0853 0.7348 0.053 Uiso 1 1 calc R
C3B C 0.5274(6) -0.2383(8) 0.7132(5) 0.0521(14) Uani 1 1 d .
H3BA H 0.5632 -0.1664 0.6783 0.063 Uiso 1 1 calc R
C4B C 0.6113(6) -0.3878(8) 0.7299(5) 0.0545(15) Uani 1 1 d .
H4BA H 0.7052 -0.4203 0.7061 0.065 Uiso 1 1 calc R
C5B C 0.5602(7) -0.4917(8) 0.7809(5) 0.0586(17) Uani 1 1 d .
H5BA H 0.6204 -0.5962 0.7931 0.070 Uiso 1 1 calc R
C6B C 0.4207(6) -0.4475(7) 0.8158(5) 0.0522(14) Uani 1 1 d .
C7B C 0.3652(9) -0.5639(8) 0.8681(7) 0.083(3) Uani 1 1 d .
H7BA H 0.3498 -0.5654 0.9378 0.124 Uiso 1 1 calc R
H7BB H 0.4371 -0.6638 0.8684 0.124 Uiso 1 1 calc R
H7BC H 0.2727 -0.5382 0.8321 0.124 Uiso 1 1 calc R
C1C C -0.2012(5) -0.1031(6) 0.7679(3) 0.0344(10) Uani 1 1 d .
C2C C -0.2908(6) 0.0487(7) 0.7207(4) 0.0426(12) Uani 1 1 d .
H2CA H -0.2598 0.1063 0.6649 0.051 Uiso 1 1 calc R
C3C C -0.4254(6) 0.1176(7) 0.7542(5) 0.0468(13) Uani 1 1 d .
H3CA H -0.4868 0.2214 0.7203 0.056 Uiso 1 1 calc R
C4C C -0.4706(6) 0.0365(7) 0.8363(4) 0.0460(13) Uani 1 1 d .
H4CA H -0.5621 0.0841 0.8598 0.055 Uiso 1 1 calc R
C5C C -0.3821(6) -0.1135(7) 0.8836(4) 0.0435(12) Uani 1 1 d .
H5CA H -0.4132 -0.1692 0.9404 0.052 Uiso 1 1 calc R
C6C C -0.2464(5) -0.1871(6) 0.8504(4) 0.0365(10) Uani 1 1 d .
C7C C -0.1594(7) -0.3547(7) 0.9008(5) 0.0507(14) Uani 1 1 d .
H7CA H -0.0796 -0.3933 0.8606 0.076 Uiso 1 1 calc R
H7CB H -0.2230 -0.4057 0.9061 0.076 Uiso 1 1 calc R
H7CC H -0.1190 -0.3743 0.9686 0.076 Uiso 1 1 calc R

loop_
_atom_site_aniso_label
_atom_site_aniso_U_11
_atom_site_aniso_U_22
_atom_site_aniso_U_33
_atom_site_aniso_U_23
_atom_site_aniso_U_13
_atom_site_aniso_U_12
Pd1 0.03127(16) 0.04057(19) 0.02754(16) -0.01484(14) 0.00910(13) -0.01718(15)
Pd2 0.0312(2) 0.0364(3) 0.0279(2) -0.01253(19) 0.00631(18) -0.0185(2)
Te 0.03221(15) 0.0602(2) 0.02934(15) -0.01771(15) 0.00776(12) -0.02017(15)
O11 0.048(2) 0.057(2) 0.046(2) -0.0258(19) 0.0120(17) -0.0363(19)
O12 0.053(2) 0.063(2) 0.039(2) -0.0121(18) -0.0023(17) -0.038(2)
O21 0.045(2) 0.045(2) 0.0342(18) -0.0148(16) 0.0133(15) -0.0100(17)
O22 0.049(2) 0.043(2) 0.0348(18) -0.0143(16) 0.0173(16) -0.0139(17)
C11 0.034(2) 0.055(3) 0.056(3) -0.038(3) 0.014(2) -0.028(2)
C12 0.068(4) 0.087(5) 0.052(4) -0.021(3) -0.003(3) -0.053(4)
C21 0.031(2) 0.040(3) 0.040(3) -0.020(2) 0.0093(19) -0.010(2)
C22 0.069(4) 0.061(4) 0.064(4) -0.023(4) 0.028(4) 0.007(3)
C1A 0.031(2) 0.071(4) 0.046(3) -0.039(3) 0.011(2) -0.020(2)
C2A 0.045(3) 0.061(4) 0.057(4) -0.039(3) 0.009(3) -0.015(3)
C3A 0.054(4) 0.064(4) 0.094(6) -0.044(4) 0.002(4) -0.012(3)
C4A 0.056(4) 0.081(6) 0.140(9) -0.081(6) 0.010(5) -0.018(4)
C5A 0.052(4) 0.114(7) 0.107(7) -0.088(6) 0.014(4) -0.029(4)
C6A 0.037(3) 0.095(5) 0.062(4) -0.057(4) 0.012(3) -0.026(3)
C7A 0.057(4) 0.136(8) 0.058(4) -0.056(5) 0.004(3) -0.042(5)
C1B 0.026(2) 0.047(3) 0.033(2) -0.012(2) 0.0016(17) -0.009(2)
C2B 0.035(2) 0.051(3) 0.049(3) -0.021(3) 0.011(2) -0.019(2)
C3B 0.037(3) 0.069(4) 0.058(4) -0.024(3) 0.014(2) -0.029(3)
C4B 0.031(2) 0.075(4) 0.058(4) -0.029(3) 0.012(2) -0.018(3)
C5B 0.042(3) 0.052(4) 0.058(4) -0.012(3) 0.012(3) -0.004(3)
C6B 0.039(3) 0.053(3) 0.048(3) -0.007(3) 0.008(2) -0.012(3)
C7B 0.083(5) 0.049(4) 0.092(6) -0.006(4) 0.039(5) -0.023(4)
C1C 0.029(2) 0.050(3) 0.028(2) -0.016(2) 0.0081(16) -0.019(2)
C2C 0.036(2) 0.054(3) 0.033(2) -0.012(2) 0.005(2) -0.017(2)
C3C 0.033(2) 0.050(3) 0.048(3) -0.017(3) 0.002(2) -0.009(2)
C4C 0.030(2) 0.061(4) 0.051(3) -0.027(3) 0.013(2) -0.019(2)
C5C 0.042(3) 0.056(3) 0.040(3) -0.020(2) 0.016(2) -0.026(3)
C6C 0.036(2) 0.044(3) 0.034(2) -0.016(2) 0.0118(19) -0.019(2)
C7C 0.054(3) 0.049(3) 0.053(3) -0.017(3) 0.018(3) -0.027(3)

loop_
_atom_type_symbol
_atom_type_description
_atom_type_scat_dispersion_real
_atom_type_scat_dispersion_imag
_atom_type_scat_source
C C 0.0033 0.0016 'International Tables Vol C Tables 4.2.6.8 and 6.1.1.4'
H H 0.0000 0.0000 'International Tables Vol C Tables 4.2.6.8 and 6.1.1.4'
O O 0.0106 0.0060 'International Tables Vol C Tables 4.2.6.8 and 6.1.1.4'
Pd Pd -0.9988 1.0072 'International Tables Vol C Tables 4.2.6.8 and 6.1.1.4'
Te Te -0.5308 1.6751 'International Tables Vol C Tables 4.2.6.8 and 6.1.1.4'

loop_
_geom_angle_atom_site_label_1
_geom_angle_atom_site_label_2
_geom_angle_atom_site_label_3
_geom_angle
_geom_angle_site_symmetry_1
_geom_angle_site_symmetry_3
C1C Pd1 O11 88.15(17) . .
C1C Pd1 O21 172.11(18) . .
O11 Pd1 O21 88.64(15) . .
C1C Pd1 Te 87.44(13) . .
O11 Pd1 Te 170.21(10) . .
O21 Pd1 Te 94.60(11) . .
C1C Pd1 Pd2 112.76(15) . .
O11 Pd1 Pd2 76.09(10) . .
O21 Pd1 Pd2 73.38(10) . .
Te Pd1 Pd2 113.691(15) . .
O22 Pd2 O22 180.0(2) . 2_556
O22 Pd2 O12 89.81(18) . 2_556
O22 Pd2 O12 90.19(18) 2_556 2_556
O22 Pd2 O12 90.19(18) . .
O22 Pd2 O12 89.81(18) 2_556 .
O12 Pd2 O12 180.0(2) 2_556 .
O22 Pd2 Pd1 83.32(10) . .
O22 Pd2 Pd1 96.68(10) 2_556 .
O12 Pd2 Pd1 99.47(11) 2_556 .
O12 Pd2 Pd1 80.53(11) . .
O22 Pd2 Pd1 96.68(10) . 2_556
O22 Pd2 Pd1 83.32(10) 2_556 2_556
O12 Pd2 Pd1 80.53(11) 2_556 2_556
O12 Pd2 Pd1 99.47(11) . 2_556
Pd1 Pd2 Pd1 180.0 . 2_556
C1A Te C1B 96.8(2) . .
C1A Te Pd1 106.85(15) . .
C1B Te Pd1 101.56(14) . .
C11 O11 Pd1 128.9(3) . .
C11 O12 Pd2 126.2(3) . .
C21 O21 Pd1 130.9(3) . .
C21 O22 Pd2 123.7(3) . .
O11 C11 O12 127.0(4) . .
O11 C11 C12 118.4(5) . .
O12 C11 C12 114.6(5) . .
C11 C12 H12A 109.5 . .
C11 C12 H12B 109.5 . .
H12A C12 H12B 109.5 . .
C11 C12 H12C 109.5 . .
H12A C12 H12C 109.5 . .
H12B C12 H12C 109.5 . .
O21 C21 O22 127.0(5) . .
O21 C21 C22 118.4(5) . .
O22 C21 C22 114.6(5) . .
C21 C22 H22A 109.5 . .
C21 C22 H22B 109.5 . .
H22A C22 H22B 109.5 . .
C21 C22 H22C 109.5 . .
H22A C22 H22C 109.5 . .
H22B C22 H22C 109.5 . .
C2A C1A C6A 121.5(6) . .
C2A C1A Te 119.7(4) . .
C6A C1A Te 118.8(5) . .
C1A C2A C3A 120.2(6) . .
C1A C2A H2AA 119.9 . .
C3A C2A H2AA 119.9 . .
C4A C3A C2A 119.1(8) . .
C4A C3A H3AA 120.5 . .
C2A C3A H3AA 120.5 . .
C3A C4A C5A 120.4(8) . .
C3A C4A H4AA 119.8 . .
C5A C4A H4AA 119.8 . .
C4A C5A C6A 122.4(7) . .
C4A C5A H5AA 118.8 . .
C6A C5A H5AA 118.8 . .
C5A C6A C1A 116.3(7) . .
C5A C6A C7A 120.5(6) . .
C1A C6A C7A 123.1(7) . .
C6A C7A H7AA 109.5 . .
C6A C7A H7AB 109.5 . .
H7AA C7A H7AB 109.5 . .
C6A C7A H7AC 109.5 . .
H7AA C7A H7AC 109.5 . .
H7AB C7A H7AC 109.5 . .
C2B C1B C6B 121.2(5) . .
C2B C1B Te 120.4(4) . .
C6B C1B Te 118.4(4) . .
C1B C2B C3B 120.1(6) . .
C1B C2B H2BA 120.0 . .
C3B C2B H2BA 120.0 . .
C4B C3B C2B 120.4(6) . .
C4B C3B H3BA 119.8 . .
C2B C3B H3BA 119.8 . .
C3B C4B C5B 119.8(5) . .
C3B C4B H4BA 120.1 . .
C5B C4B H4BA 120.1 . .
C4B C5B C6B 121.6(6) . .
C4B C5B H5BA 119.2 . .
C6B C5B H5BA 119.2 . .
C1B C6B C5B 116.9(6) . .
C1B C6B C7B 122.7(5) . .
C5B C6B C7B 120.4(6) . .
C6B C7B H7BA 109.5 . .
C6B C7B H7BB 109.5 . .
H7BA C7B H7BB 109.5 . .
C6B C7B H7BC 109.5 . .
H7BA C7B H7BC 109.5 . .
H7BB C7B H7BC 109.5 . .
C2C C1C C6C 119.6(4) . .
C2C C1C Pd1 119.3(3) . .
C6C C1C Pd1 120.5(4) . .
C1C C2C C3C 120.6(5) . .
C1C C2C H2CA 119.7 . .
C3C C2C H2CA 119.7 . .
C4C C3C C2C 120.4(5) . .
C4C C3C H3CA 119.8 . .
C2C C3C H3CA 119.8 . .
C5C C4C C3C 119.2(5) . .
C5C C4C H4CA 120.4 . .
C3C C4C H4CA 120.4 . .
C4C C5C C6C 121.7(5) . .
C4C C5C H5CA 119.1 . .
C6C C5C H5CA 119.1 . .
C1C C6C C5C 118.4(5) . .
C1C C6C C7C 122.4(4) . .
C5C C6C C7C 119.1(5) . .
C6C C7C H7CA 109.5 . .
C6C C7C H7CB 109.5 . .
H7CA C7C H7CB 109.5 . .
C6C C7C H7CC 109.5 . .
H7CA C7C H7CC 109.5 . .
H7CB C7C H7CC 109.5 . .

loop_
_geom_bond_atom_site_label_1
_geom_bond_atom_site_label_2
_geom_bond_distance
_geom_bond_site_symmetry_2
Pd1 C1C 1.994(4) .
Pd1 O11 2.102(4) .
Pd1 O21 2.132(3) .
Pd1 Te 2.5054(5) .
Pd1 Pd2 3.0483(4) .
Pd2 O22 1.991(4) .
Pd2 O22 1.991(4) 2_556
Pd2 O12 1.999(4) 2_556
Pd2 O12 1.999(4) .
Pd2 Pd1 3.0483(4) 2_556
Te C1A 2.116(6) .
Te C1B 2.139(5) .
O11 C11 1.212(7) .
O12 C11 1.277(6) .
O21 C21 1.226(6) .
O22 C21 1.263(6) .
C11 C12 1.512(7) .
C12 H12A 0.9800 .
C12 H12B 0.9800 .
C12 H12C 0.9800 .
C21 C22 1.501(7) .
C22 H22A 0.9800 .
C22 H22B 0.9800 .
C22 H22C 0.9800 .
C1A C2A 1.381(9) .
C1A C6A 1.410(7) .
C2A C3A 1.392(10) .
C2A H2AA 0.9500 .
C3A C4A 1.374(11) .
C3A H3AA 0.9500 .
C4A C5A 1.376(13) .
C4A H4AA 0.9500 .
C5A C6A 1.389(11) .
C5A H5AA 0.9500 .
C6A C7A 1.492(11) .
C7A H7AA 0.9800 .
C7A H7AB 0.9800 .
C7A H7AC 0.9800 .
C1B C2B 1.372(8) .
C1B C6B 1.393(8) .
C2B C3B 1.386(7) .
C2B H2BA 0.9500 .
C3B C4B 1.359(9) .
C3B H3BA 0.9500 .
C4B C5B 1.371(9) .
C4B H4BA 0.9500 .
C5B C6B 1.409(8) .
C5B H5BA 0.9500 .
C6B C7B 1.508(9) .
C7B H7BA 0.9800 .
C7B H7BB 0.9800 .
C7B H7BC 0.9800 .
C1C C2C 1.385(7) .
C1C C6C 1.395(7) .
C2C C3C 1.389(7) .
C2C H2CA 0.9500 .
C3C C4C 1.376(8) .
C3C H3CA 0.9500 .
C4C C5C 1.369(8) .
C4C H4CA 0.9500 .
C5C C6C 1.406(7) .
C5C H5CA 0.9500 .
C6C C7C 1.505(8) .
C7C H7CA 0.9800 .
C7C H7CB 0.9800 .
C7C H7CC 0.9800 .

loop_
_geom_hbond_atom_site_label_D
_geom_hbond_atom_site_label_H
_geom_hbond_atom_site_label_A
_geom_hbond_distance_DH
_geom_hbond_distance_HA
_geom_hbond_distance_DA
_geom_hbond_angle_DHA
_geom_hbond_site_symmetry_A
C2A H2AA O22 0.95 2.56 3.402(8) 148.3 2_556
C2C H2CA O22 0.95 2.45 3.379(6) 165.2 2_556

loop_
_geom_torsion_atom_site_label_1
_geom_torsion_atom_site_label_2
_geom_torsion_atom_site_label_3
_geom_torsion_atom_site_label_4
_geom_torsion
_geom_torsion_site_symmetry_1
_geom_torsion_site_symmetry_4
C1C Pd1 Pd2 O22 -166.30(19) . .
O11 Pd1 Pd2 O22 -84.35(16) . .
O21 Pd1 Pd2 O22 8.43(17) . .
Te Pd1 Pd2 O22 96.16(12) . .
C1C Pd1 Pd2 O22 13.70(19) . 2_556
O11 Pd1 Pd2 O22 95.65(16) . 2_556
O21 Pd1 Pd2 O22 -171.57(17) . 2_556
Te Pd1 Pd2 O22 -83.84(12) . 2_556
C1C Pd1 Pd2 O12 105.0(2) . 2_556
O11 Pd1 Pd2 O12 -173.03(17) . 2_556
O21 Pd1 Pd2 O12 -80.26(18) . 2_556
Te Pd1 Pd2 O12 7.47(13) . 2_556
C1C Pd1 Pd2 O12 -75.0(2) . .
O11 Pd1 Pd2 O12 6.97(17) . .
O21 Pd1 Pd2 O12 99.74(18) . .
Te Pd1 Pd2 O12 -172.53(13) . .
C1C Pd1 Pd2 Pd1 71(100) . 2_556
O11 Pd1 Pd2 Pd1 153(100) . 2_556
O21 Pd1 Pd2 Pd1 -114(100) . 2_556
Te Pd1 Pd2 Pd1 -26(100) . 2_556
C1C Pd1 Te C1A -69.4(2) . .
O11 Pd1 Te C1A -132.7(7) . .
O21 Pd1 Te C1A 118.26(17) . .
Pd2 Pd1 Te C1A 44.40(14) . .
C1C Pd1 Te C1B -170.2(2) . .
O11 Pd1 Te C1B 126.4(7) . .
O21 Pd1 Te C1B 17.42(18) . .
Pd2 Pd1 Te C1B -56.44(15) . .
C1C Pd1 O11 C11 107.2(5) . .
O21 Pd1 O11 C11 -80.0(5) . .
Te Pd1 O11 C11 170.5(4) . .
Pd2 Pd1 O11 C11 -6.8(4) . .
O22 Pd2 O12 C11 72.0(4) . .
O22 Pd2 O12 C11 -108.0(4) 2_556 .
O12 Pd2 O12 C11 157(100) 2_556 .
Pd1 Pd2 O12 C11 -11.2(4) . .
Pd1 Pd2 O12 C11 168.8(4) 2_556 .
C1C Pd1 O21 C21 130.1(12) . .
O11 Pd1 O21 C21 64.0(5) . .
Te Pd1 O21 C21 -125.2(5) . .
Pd2 Pd1 O21 C21 -11.9(5) . .
O22 Pd2 O22 C21 117(100) 2_556 .
O12 Pd2 O22 C21 89.4(4) 2_556 .
O12 Pd2 O22 C21 -90.6(4) . .
Pd1 Pd2 O22 C21 -10.2(4) . .
Pd1 Pd2 O22 C21 169.8(4) 2_556 .
Pd1 O11 C11 O12 1.0(8) . .
Pd1 O11 C11 C12 -176.6(4) . .
Pd2 O12 C11 O11 10.6(8) . .
Pd2 O12 C11 C12 -171.7(4) . .
Pd1 O21 C21 O22 8.9(9) . .
Pd1 O21 C21 C22 -171.8(5) . .
Pd2 O22 C21 O21 5.4(8) . .
Pd2 O22 C21 C22 -173.9(5) . .
C1B Te C1A C2A 95.3(4) . .
Pd1 Te C1A C2A -9.0(5) . .
C1B Te C1A C6A -85.5(4) . .
Pd1 Te C1A C6A 170.2(4) . .
C6A C1A C2A C3A 1.2(9) . .
Te C1A C2A C3A -179.6(5) . .
C1A C2A C3A C4A -0.5(10) . .
C2A C3A C4A C5A 0.1(12) . .
C3A C4A C5A C6A -0.4(12) . .
C4A C5A C6A C1A 1.0(10) . .
C4A C5A C6A C7A 179.3(7) . .
C2A C1A C6A C5A -1.4(8) . .
Te C1A C6A C5A 179.4(5) . .
C2A C1A C6A C7A -179.7(6) . .
Te C1A C6A C7A 1.2(8) . .
C1A Te C1B C2B -14.5(5) . .
Pd1 Te C1B C2B 94.3(4) . .
C1A Te C1B C6B 167.7(5) . .
Pd1 Te C1B C6B -83.5(4) . .
C6B C1B C2B C3B -1.0(9) . .
Te C1B C2B C3B -178.8(4) . .
C1B C2B C3B C4B 0.4(9) . .
C2B C3B C4B C5B -0.5(10) . .
C3B C4B C5B C6B 1.0(11) . .
C2B C1B C6B C5B 1.5(9) . .
Te C1B C6B C5B 179.3(5) . .
C2B C1B C6B C7B -177.6(7) . .
Te C1B C6B C7B 0.2(9) . .
C4B C5B C6B C1B -1.5(10) . .
C4B C5B C6B C7B 177.6(7) . .
O11 Pd1 C1C C2C -78.3(4) . .
O21 Pd1 C1C C2C -144.4(11) . .
Te Pd1 C1C C2C 110.4(4) . .
Pd2 Pd1 C1C C2C -4.3(4) . .
O11 Pd1 C1C C6C 92.4(4) . .
O21 Pd1 C1C C6C 26.3(15) . .
Te Pd1 C1C C6C -78.8(4) . .
Pd2 Pd1 C1C C6C 166.5(4) . .
C6C C1C C2C C3C -0.5(8) . .
Pd1 C1C C2C C3C 170.3(4) . .
C1C C2C C3C C4C 1.3(9) . .
C2C C3C C4C C5C -0.9(9) . .
C3C C4C C5C C6C -0.3(9) . .
C2C C1C C6C C5C -0.7(8) . .
Pd1 C1C C6C C5C -171.4(4) . .
C2C C1C C6C C7C 175.7(5) . .
Pd1 C1C C6C C7C 5.0(7) . .
C4C C5C C6C C1C 1.1(8) . .
C4C C5C C6C C7C -175.5(5) . .
